data_4088162
loop_
_publ_author_name
'Blass, Brittany L.'
'Hern\'andez S\'anchez, Ra\'ul'
'Decker, Victoria A.'
'Robinson, Michael J.'
'Piro, Nicholas A.'
'Kassel, W. Scott'
'Diaconescu, Paula L.'
'Nataro, Chip'

_publ_section_title
;
 Structural, Computational, and Spectroscopic Investigation of
 [Pd(\k3-1,1&#x2032;-bis(di-tert-butylphosphino)ferrocenediyl)X]+ (X = Cl,
 Br, I) Compounds
;
_journal_issue 4
_journal_name_full Organometallics
_journal_page_first 462
_journal_paper_doi 10.1021/acs.organomet.5b00889
_journal_volume 35
_journal_year 2016
_chemical_formula_sum 'C51 H46 B Br Cl2 F20 Fe P2 Pd'
_chemical_formula_weight 1424.69
_space_group_crystal_system monoclinic
_space_group_IT_number 14
_space_group_name_Hall '-P 2yn'
_space_group_name_H-M_alt 'P 1 21/n 1'
_atom_sites_solution_hydrogens geom
_audit_creation_method SHELXL-2014/7
_cell_angle_alpha 90
_cell_angle_beta 90.932(2)
_cell_angle_gamma 90
_cell_formula_units_Z 4
_cell_length_a 14.3074(8)
_cell_length_b 20.1070(10)
_cell_length_c 18.9839(11)
_cell_measurement_reflns_used 9951
_cell_measurement_temperature 225(2)
_cell_measurement_theta_max 25.69
_cell_measurement_theta_min 2.29
_cell_volume 5460.5(5)
_computing_cell_refinement 'Bruker SAINT'
_computing_data_collection 'Bruker APEX2'
_computing_data_reduction 'Bruker SAINT'
_computing_molecular_graphics 'Bruker SHELXTL'
_computing_publication_material 'Bruker SHELXTL'
_computing_structure_refinement 'SHELXL-2014/7 (Sheldrick, 2014)'
_computing_structure_solution 'SHELXS-97 (Sheldrick 2008)'
_diffrn_ambient_temperature 225(2)
_diffrn_measured_fraction_theta_full 1.000
_diffrn_measured_fraction_theta_max 0.991
_diffrn_measurement_device_type 'Bruker APEX-II CCD'
_diffrn_measurement_method '\f and \w scans'
_diffrn_radiation_type MoK\a
_diffrn_radiation_wavelength 0.71073
_diffrn_reflns_av_R_equivalents 0.0621
_diffrn_reflns_av_unetI/netI 0.0484
_diffrn_reflns_Laue_measured_fraction_full 1.000
_diffrn_reflns_Laue_measured_fraction_max 0.991
_diffrn_reflns_number 51185
_diffrn_reflns_point_group_measured_fraction_full 1.000
_diffrn_reflns_point_group_measured_fraction_max 0.991
_diffrn_reflns_theta_full 25.242
_diffrn_reflns_theta_max 26.141
_diffrn_reflns_theta_min 1.475
_exptl_absorpt_coefficient_mu 1.588
_exptl_absorpt_correction_T_max 0.745316
_exptl_absorpt_correction_T_min 0.527894
_exptl_absorpt_correction_type multi-scan
_exptl_crystal_colour black
_exptl_crystal_density_diffrn 1.733
_exptl_crystal_description block
_exptl_crystal_F_000 2832
_exptl_crystal_size_max 0.200
_exptl_crystal_size_mid 0.200
_exptl_crystal_size_min 0.100
_refine_diff_density_max 1.151
_refine_diff_density_min -0.761
_refine_diff_density_rms 0.084
_refine_ls_extinction_method none
_refine_ls_goodness_of_fit_ref 1.042
_refine_ls_hydrogen_treatment constr
_refine_ls_matrix_type full
_refine_ls_number_parameters 712
_refine_ls_number_reflns 10805
_refine_ls_number_restraints 0
_refine_ls_restrained_S_all 1.042
_refine_ls_R_factor_all 0.0639
_refine_ls_R_factor_gt 0.0416
_refine_ls_shift/su_max 0.003
_refine_ls_shift/su_mean 0.000
_refine_ls_structure_factor_coef Fsqd
_refine_ls_weighting_details 'w=1/[\s^2^(Fo^2^)+(0.0413P)^2^+4.4252P] where P=(Fo^2^+2Fc^2^)/3'
_refine_ls_weighting_scheme calc
_refine_ls_wR_factor_gt 0.0890
_refine_ls_wR_factor_ref 0.0951
_reflns_Friedel_coverage 0.000
_reflns_number_gt 8268
_reflns_number_total 10805
_reflns_threshold_expression 'I > 2\s(I)'
_cod_data_source_file om5b00889_si_002.cif
_cod_data_source_block twin4_225K
_cod_original_sg_symbol_H-M 'P 21/n'
_cod_database_code 4088162
_shelx_shelxl_version_number 2014/7
_shelx_space_group_comment
; 
The symmetry employed for this shelxl refinement is uniquely defined 
by the following loop, which should always be used as a source of 
symmetry information in preference to the above space-group names. 
They are only intended as comments. 
;
_shelx_estimated_absorpt_t_min 0.742
_shelx_estimated_absorpt_t_max 0.857

loop_
_space_group_symop_operation_xyz
'x, y, z'
'-x+1/2, y+1/2, -z+1/2'
'-x, -y, -z'
'x-1/2, -y-1/2, z-1/2'

loop_
_atom_site_label
_atom_site_type_symbol
_atom_site_fract_x
_atom_site_fract_y
_atom_site_fract_z
_atom_site_U_iso_or_equiv
_atom_site_adp_type
_atom_site_occupancy
_atom_site_site_symmetry_order
_atom_site_calc_flag
_atom_site_refinement_flags_posn
_atom_site_refinement_flags_adp
Pd1 Pd 0.74235(2) 0.94588(2) 0.74890(2) 0.02163(8) Uani 1 1 d . .
Br1 Br 0.71054(3) 1.06456(2) 0.74992(2) 0.04802(13) Uani 1 1 d . .
Fe1 Fe 0.78629(4) 0.80439(2) 0.75956(3) 0.02466(12) Uani 1 1 d . .
P1 P 0.84445(6) 0.93924(4) 0.65769(5) 0.0240(2) Uani 1 1 d . .
C1 C 0.8351(2) 0.84981(15) 0.66520(18) 0.0241(7) Uani 1 1 d . .
Cl1S Cl -0.04586(13) 1.29889(12) 0.97854(15) 0.1497(9) Uani 1 1 d . .
B1 B 0.2867(3) 1.17670(18) 0.7397(2) 0.0260(9) Uani 1 1 d . .
C1S C 0.0680(5) 1.3006(3) 0.9546(4) 0.107(2) Uani 1 1 d . .
H1S1 H 0.1004 1.3351 0.9822 0.128 Uiso 1 1 calc R U
H1S2 H 0.0709 1.3134 0.9049 0.128 Uiso 1 1 calc R U
P2 P 0.65208(6) 0.92037(4) 0.84283(5) 0.02165(19) Uani 1 1 d . .
C2 C 0.8999(2) 0.80211(15) 0.69233(19) 0.0294(8) Uani 1 1 d . .
H2 H 0.9620 0.8111 0.7063 0.035 Uiso 1 1 calc R U
Cl2S Cl 0.12701(11) 1.22654(8) 0.96590(8) 0.0857(4) Uani 1 1 d . .
C3 C 0.8565(3) 0.73929(16) 0.6949(2) 0.0321(9) Uani 1 1 d . .
H3 H 0.8847 0.6995 0.7101 0.039 Uiso 1 1 calc R U
C4 C 0.7636(3) 0.74640(16) 0.67064(19) 0.0315(9) Uani 1 1 d . .
H4 H 0.7195 0.7119 0.6659 0.038 Uiso 1 1 calc R U
C5 C 0.7476(2) 0.81373(16) 0.65474(18) 0.0281(8) Uani 1 1 d . .
H5 H 0.6904 0.8323 0.6399 0.034 Uiso 1 1 calc R U
C6 C 0.7131(3) 0.84228(15) 0.84795(17) 0.0275(8) Uani 1 1 d . .
C7 C 0.6829(3) 0.77635(16) 0.8311(2) 0.0393(10) Uani 1 1 d . .
H7 H 0.6216 0.7633 0.8190 0.047 Uiso 1 1 calc R U
C8 C 0.7624(4) 0.73420(19) 0.8359(2) 0.0552(14) Uani 1 1 d . .
H8 H 0.7622 0.6881 0.8279 0.066 Uiso 1 1 calc R U
C9 C 0.8406(4) 0.7718(2) 0.8544(2) 0.0545(13) Uani 1 1 d . .
H9 H 0.9014 0.7553 0.8617 0.065 Uiso 1 1 calc R U
C10 C 0.8133(3) 0.83880(19) 0.86042(19) 0.0378(9) Uani 1 1 d . .
H10 H 0.8530 0.8749 0.8707 0.045 Uiso 1 1 calc R U
C11 C 0.7886(4) 1.0394(2) 0.5639(2) 0.0659(15) Uani 1 1 d . .
H11A H 0.7427 1.0504 0.5990 0.099 Uiso 1 1 calc R U
H11B H 0.8461 1.0635 0.5739 0.099 Uiso 1 1 calc R U
H11C H 0.7648 1.0517 0.5176 0.099 Uiso 1 1 calc R U
C12 C 0.8799(3) 0.9454(2) 0.5115(2) 0.0521(12) Uani 1 1 d . .
H12A H 0.8909 0.8979 0.5138 0.078 Uiso 1 1 calc R U
H12B H 0.8567 0.9571 0.4648 0.078 Uiso 1 1 calc R U
H12C H 0.9379 0.9690 0.5211 0.078 Uiso 1 1 calc R U
C13 C 0.7163(3) 0.9293(2) 0.5461(2) 0.0570(13) Uani 1 1 d . .
H13A H 0.6688 0.9406 0.5799 0.086 Uiso 1 1 calc R U
H13B H 0.6959 0.9431 0.4994 0.086 Uiso 1 1 calc R U
H13C H 0.7263 0.8815 0.5464 0.086 Uiso 1 1 calc R U
C21 C 0.9783(3) 1.03970(17) 0.6695(2) 0.0438(11) Uani 1 1 d . .
H21A H 0.9710 1.0490 0.6196 0.066 Uiso 1 1 calc R U
H21B H 0.9308 1.0635 0.6952 0.066 Uiso 1 1 calc R U
H21C H 1.0397 1.0540 0.6856 0.066 Uiso 1 1 calc R U
C22 C 1.0435(3) 0.92673(18) 0.6415(2) 0.0422(10) Uani 1 1 d . .
H22A H 1.0352 0.9350 0.5915 0.063 Uiso 1 1 calc R U
H22B H 1.1047 0.9422 0.6568 0.063 Uiso 1 1 calc R U
H22C H 1.0383 0.8794 0.6506 0.063 Uiso 1 1 calc R U
C23 C 0.9794(3) 0.95183(18) 0.7612(2) 0.0404(10) Uani 1 1 d . .
H23A H 0.9312 0.9756 0.7863 0.061 Uiso 1 1 calc R U
H23B H 0.9740 0.9046 0.7707 0.061 Uiso 1 1 calc R U
H23C H 1.0404 0.9674 0.7769 0.061 Uiso 1 1 calc R U
C31 C 0.6595(3) 0.9131(2) 0.9909(2) 0.0486(11) Uani 1 1 d . .
H31A H 0.7009 0.8752 0.9853 0.073 Uiso 1 1 calc R U
H31B H 0.6736 0.9350 1.0354 0.073 Uiso 1 1 calc R U
H31C H 0.5952 0.8979 0.9905 0.073 Uiso 1 1 calc R U
C32 C 0.6089(3) 1.02251(19) 0.9381(2) 0.0480(11) Uani 1 1 d . .
H32A H 0.5444 1.0077 0.9367 0.072 Uiso 1 1 calc R U
H32B H 0.6220 1.0441 0.9829 0.072 Uiso 1 1 calc R U
H32C H 0.6192 1.0538 0.9001 0.072 Uiso 1 1 calc R U
C33 C 0.7746(3) 0.98869(19) 0.9325(2) 0.0438(10) Uani 1 1 d . .
H33A H 0.8177 0.9519 0.9274 0.066 Uiso 1 1 calc R U
H33B H 0.7834 1.0202 0.8946 0.066 Uiso 1 1 calc R U
H33C H 0.7863 1.0105 0.9774 0.066 Uiso 1 1 calc R U
C41 C 0.4736(3) 0.97167(19) 0.8110(2) 0.0437(10) Uani 1 1 d . .
H41A H 0.5058 0.9993 0.7772 0.066 Uiso 1 1 calc R U
H41B H 0.4102 0.9634 0.7943 0.066 Uiso 1 1 calc R U
H41C H 0.4721 0.9943 0.8561 0.066 Uiso 1 1 calc R U
C42 C 0.4754(3) 0.86132(18) 0.8727(2) 0.0393(10) Uani 1 1 d . .
H42A H 0.4775 0.8826 0.9185 0.059 Uiso 1 1 calc R U
H42B H 0.4108 0.8554 0.8576 0.059 Uiso 1 1 calc R U
H42C H 0.5059 0.8183 0.8757 0.059 Uiso 1 1 calc R U
C43 C 0.5241(3) 0.87259(18) 0.7457(2) 0.0391(10) Uani 1 1 d . .
H43A H 0.5565 0.9011 0.7129 0.059 Uiso 1 1 calc R U
H43B H 0.5548 0.8296 0.7480 0.059 Uiso 1 1 calc R U
H43C H 0.4598 0.8668 0.7299 0.059 Uiso 1 1 calc R U
C51 C 0.2727(2) 1.23042(15) 0.67386(19) 0.0282(8) Uani 1 1 d . .
F52 F 0.37788(18) 1.31400(10) 0.71669(13) 0.0553(7) Uani 1 1 d . .
C52 C 0.3201(3) 1.28995(17) 0.6654(2) 0.0388(10) Uani 1 1 d . .
F53 F 0.3645(2) 1.38468(12) 0.60000(17) 0.0887(11) Uani 1 1 d . .
C53 C 0.3154(3) 1.32778(19) 0.6048(3) 0.0493(12) Uani 1 1 d . .
F54 F 0.2564(2) 1.34354(12) 0.48904(14) 0.0745(9) Uani 1 1 d . .
C54 C 0.2612(3) 1.30777(19) 0.5485(2) 0.0481(11) Uani 1 1 d . .
F55 F 0.15970(18) 1.22762(12) 0.49934(13) 0.0546(6) Uani 1 1 d . .
C55 C 0.2121(3) 1.24894(18) 0.5540(2) 0.0379(9) Uani 1 1 d . .
F56 F 0.17072(15) 1.15505(10) 0.61644(11) 0.0388(5) Uani 1 1 d . .
C56 C 0.2192(2) 1.21302(16) 0.6154(2) 0.0299(8) Uani 1 1 d . .
C61 C 0.3444(2) 1.11653(15) 0.69992(19) 0.0256(8) Uani 1 1 d . .
F62 F 0.22472(14) 1.03376(9) 0.69862(12) 0.0395(5) Uani 1 1 d . .
C62 C 0.3112(2) 1.05409(16) 0.68017(19) 0.0292(8) Uani 1 1 d . .
F63 F 0.32326(18) 0.94935(10) 0.62454(14) 0.0577(7) Uani 1 1 d . .
C63 C 0.3605(3) 1.00931(17) 0.6403(2) 0.0373(9) Uani 1 1 d . .
F64 F 0.49534(19) 0.98172(13) 0.57745(14) 0.0677(8) Uani 1 1 d . .
C64 C 0.4476(3) 1.0258(2) 0.6166(2) 0.0419(10) Uani 1 1 d . .
F65 F 0.56765(15) 1.10483(14) 0.60792(14) 0.0610(7) Uani 1 1 d . .
C65 C 0.4834(3) 1.0868(2) 0.6326(2) 0.0405(10) Uani 1 1 d . .
F66 F 0.47335(15) 1.18910(10) 0.68807(13) 0.0447(6) Uani 1 1 d . .
C66 C 0.4328(2) 1.12948(17) 0.6740(2) 0.0317(8) Uani 1 1 d . .
C71 C 0.3404(2) 1.20806(15) 0.80988(19) 0.0262(8) Uani 1 1 d . .
F72 F 0.22694(16) 1.29386(10) 0.81422(13) 0.0444(6) Uani 1 1 d . .
C72 C 0.3027(2) 1.26303(16) 0.8440(2) 0.0319(9) Uani 1 1 d . .
F73 F 0.29303(17) 1.34132(11) 0.93630(13) 0.0538(7) Uani 1 1 d . .
C73 C 0.3346(3) 1.28831(16) 0.9069(2) 0.0352(9) Uani 1 1 d . .
F74 F 0.44218(18) 1.28355(12) 1.00219(12) 0.0546(6) Uani 1 1 d . .
C74 C 0.4100(3) 1.25994(17) 0.9405(2) 0.0349(9) Uani 1 1 d . .
C75 C 0.4515(3) 1.20554(16) 0.9093(2) 0.0313(8) Uani 1 1 d . .
F75 F 0.52552(15) 1.17606(10) 0.94124(12) 0.0418(5) Uani 1 1 d . .
F76 F 0.46146(14) 1.12696(9) 0.82180(11) 0.0341(5) Uani 1 1 d . .
C76 C 0.4164(2) 1.18133(15) 0.84645(19) 0.0256(8) Uani 1 1 d . .
C81 C 0.1863(2) 1.15132(15) 0.77413(19) 0.0260(8) Uani 1 1 d . .
F82 F 0.08557(14) 1.23181(10) 0.72107(12) 0.0430(6) Uani 1 1 d . .
C82 C 0.0999(3) 1.18033(16) 0.7664(2) 0.0309(8) Uani 1 1 d . .
F83 F -0.06098(16) 1.19171(12) 0.79067(15) 0.0614(8) Uani 1 1 d . .
C83 C 0.0220(2) 1.16103(19) 0.8029(2) 0.0376(9) Uani 1 1 d . .
F84 F -0.04773(16) 1.09048(13) 0.88597(14) 0.0623(7) Uani 1 1 d . .
C84 C 0.0276(3) 1.10984(19) 0.8501(2) 0.0387(10) Uani 1 1 d . .
F85 F 0.12056(17) 1.02936(11) 0.90773(13) 0.0526(6) Uani 1 1 d . .
C85 C 0.1127(3) 1.07932(17) 0.8607(2) 0.0338(9) Uani 1 1 d . .
F86 F 0.27057(14) 1.06835(9) 0.83732(11) 0.0366(5) Uani 1 1 d . .
C86 C 0.1886(2) 1.10061(16) 0.82382(19) 0.0284(8) Uani 1 1 d . .
C100 C 0.8081(3) 0.96482(18) 0.56588(19) 0.0348(9) Uani 1 1 d . .
C200 C 0.9675(2) 0.96417(17) 0.6823(2) 0.0329(9) Uani 1 1 d . .
C300 C 0.6739(3) 0.96251(16) 0.92979(19) 0.0301(8) Uani 1 1 d . .
C400 C 0.5259(2) 0.90483(16) 0.81950(19) 0.0283(8) Uani 1 1 d . .

loop_
_atom_site_aniso_label
_atom_site_aniso_U_11
_atom_site_aniso_U_22
_atom_site_aniso_U_33
_atom_site_aniso_U_23
_atom_site_aniso_U_13
_atom_site_aniso_U_12
Pd1 0.02583(14) 0.01732(11) 0.02196(14) 0.00234(10) 0.00707(11) 0.00304(10)
Br1 0.0759(3) 0.02004(17) 0.0488(3) 0.00733(16) 0.0199(2) 0.01178(18)
Fe1 0.0309(3) 0.0196(2) 0.0236(3) -0.0002(2) 0.0049(2) 0.0066(2)
P1 0.0252(5) 0.0229(4) 0.0241(5) 0.0017(4) 0.0070(4) 0.0003(4)
C1 0.0233(18) 0.0262(16) 0.0229(18) -0.0038(14) 0.0052(15) -0.0020(14)
Cl1S 0.0671(11) 0.184(2) 0.197(3) -0.0164(19) -0.0141(14) 0.0318(13)
B1 0.024(2) 0.0207(17) 0.033(2) 0.0013(16) 0.0003(19) -0.0013(15)
C1S 0.113(6) 0.093(4) 0.115(6) 0.000(4) 0.051(5) 0.008(4)
P2 0.0260(5) 0.0170(4) 0.0223(5) 0.0014(3) 0.0074(4) 0.0022(3)
C2 0.0242(18) 0.0266(16) 0.038(2) -0.0040(16) 0.0081(17) 0.0030(14)
Cl2S 0.0957(11) 0.0915(10) 0.0699(10) -0.0011(8) 0.0060(9) 0.0165(9)
C3 0.036(2) 0.0205(16) 0.040(2) -0.0052(15) 0.0157(19) 0.0030(15)
C4 0.035(2) 0.0294(18) 0.030(2) -0.0087(15) 0.0105(18) -0.0089(15)
C5 0.0246(19) 0.0370(19) 0.0226(18) -0.0004(15) 0.0028(16) -0.0022(15)
C6 0.043(2) 0.0213(16) 0.0189(17) 0.0012(14) 0.0083(17) 0.0079(15)
C7 0.062(3) 0.0218(16) 0.034(2) 0.0041(16) 0.022(2) 0.0024(18)
C8 0.107(4) 0.0251(19) 0.034(2) 0.0096(18) 0.025(3) 0.025(2)
C9 0.079(4) 0.057(3) 0.028(2) -0.001(2) 0.000(2) 0.046(3)
C10 0.045(2) 0.043(2) 0.025(2) -0.0063(17) -0.0028(19) 0.0213(19)
C11 0.112(4) 0.043(2) 0.042(3) 0.018(2) -0.007(3) 0.012(3)
C12 0.059(3) 0.066(3) 0.032(2) -0.003(2) 0.013(2) -0.018(2)
C13 0.044(3) 0.086(3) 0.040(3) 0.027(2) -0.007(2) -0.009(2)
C21 0.040(2) 0.0276(18) 0.065(3) -0.0052(19) 0.011(2) -0.0079(17)
C22 0.025(2) 0.041(2) 0.061(3) -0.006(2) 0.012(2) -0.0029(17)
C23 0.035(2) 0.038(2) 0.048(3) -0.0092(19) -0.008(2) -0.0035(17)
C31 0.071(3) 0.052(2) 0.023(2) 0.0066(19) 0.004(2) -0.006(2)
C32 0.056(3) 0.042(2) 0.047(3) -0.017(2) 0.011(2) 0.009(2)
C33 0.042(2) 0.048(2) 0.041(2) -0.0132(19) 0.001(2) -0.0042(19)
C41 0.037(2) 0.043(2) 0.051(3) 0.004(2) 0.000(2) 0.0125(18)
C42 0.035(2) 0.043(2) 0.040(2) 0.0009(18) 0.014(2) -0.0081(18)
C43 0.036(2) 0.044(2) 0.037(2) 0.0007(18) 0.000(2) -0.0080(17)
C51 0.030(2) 0.0216(16) 0.033(2) 0.0006(15) 0.0007(17) 0.0016(15)
F52 0.0702(18) 0.0381(12) 0.0573(16) 0.0063(11) -0.0108(14) -0.0268(12)
C52 0.046(2) 0.0286(18) 0.041(2) 0.0003(17) -0.003(2) -0.0086(17)
F53 0.136(3) 0.0459(15) 0.084(2) 0.0266(15) -0.007(2) -0.0437(17)
C53 0.065(3) 0.0290(19) 0.054(3) 0.012(2) 0.004(3) -0.009(2)
F54 0.116(3) 0.0556(15) 0.0513(17) 0.0314(14) -0.0050(17) 0.0002(16)
C54 0.069(3) 0.034(2) 0.041(2) 0.0154(19) 0.005(2) 0.008(2)
F55 0.0655(17) 0.0589(15) 0.0389(14) 0.0080(12) -0.0143(13) 0.0101(13)
C55 0.041(2) 0.038(2) 0.034(2) 0.0005(17) -0.002(2) 0.0111(18)
F56 0.0410(13) 0.0343(11) 0.0408(13) 0.0006(10) -0.0091(11) -0.0066(10)
C56 0.029(2) 0.0278(17) 0.033(2) 0.0032(16) -0.0009(18) 0.0038(15)
C61 0.0224(18) 0.0266(17) 0.0276(19) -0.0002(14) -0.0033(16) 0.0010(14)
F62 0.0316(12) 0.0318(10) 0.0551(15) -0.0095(10) 0.0007(11) -0.0095(9)
C62 0.0284(19) 0.0291(17) 0.030(2) 0.0006(16) -0.0043(16) 0.0034(15)
F63 0.0686(17) 0.0364(12) 0.0679(18) -0.0236(12) -0.0055(15) 0.0049(12)
C63 0.045(2) 0.0314(19) 0.035(2) -0.0061(17) -0.010(2) 0.0086(17)
F64 0.0649(17) 0.0804(18) 0.0580(17) -0.0191(14) 0.0106(15) 0.0359(15)
C64 0.042(2) 0.054(2) 0.030(2) -0.0069(19) -0.002(2) 0.024(2)
F65 0.0295(13) 0.0982(19) 0.0558(17) 0.0056(15) 0.0148(13) 0.0076(13)
C65 0.027(2) 0.064(3) 0.031(2) 0.007(2) -0.0007(18) 0.0059(19)
F66 0.0321(12) 0.0474(13) 0.0548(15) 0.0006(11) 0.0042(11) -0.0148(10)
C66 0.025(2) 0.0381(19) 0.032(2) 0.0031(16) -0.0048(18) 0.0014(16)
C71 0.0237(18) 0.0220(16) 0.033(2) 0.0002(14) -0.0010(16) -0.0038(14)
F72 0.0456(14) 0.0314(11) 0.0558(15) -0.0079(10) -0.0073(12) 0.0147(10)
C72 0.028(2) 0.0244(17) 0.044(2) 0.0012(16) -0.0031(18) 0.0027(15)
F73 0.0641(16) 0.0405(12) 0.0568(16) -0.0208(12) 0.0027(14) 0.0099(12)
C73 0.041(2) 0.0253(17) 0.039(2) -0.0085(16) 0.008(2) -0.0034(16)
F74 0.0638(17) 0.0606(15) 0.0393(14) -0.0191(12) -0.0095(13) -0.0036(13)
C74 0.039(2) 0.0354(19) 0.030(2) -0.0044(17) -0.0017(19) -0.0112(17)
C75 0.028(2) 0.0293(18) 0.037(2) 0.0057(16) -0.0028(18) -0.0074(15)
F75 0.0350(13) 0.0462(12) 0.0438(14) 0.0032(10) -0.0122(11) -0.0017(10)
F76 0.0319(12) 0.0284(10) 0.0417(13) -0.0051(9) -0.0042(10) 0.0054(9)
C76 0.0238(18) 0.0204(15) 0.033(2) 0.0003(14) 0.0035(16) -0.0056(13)
C81 0.0250(18) 0.0196(15) 0.034(2) -0.0018(15) -0.0009(16) -0.0017(14)
F82 0.0349(12) 0.0394(11) 0.0548(15) 0.0156(11) 0.0046(11) 0.0148(10)
C82 0.032(2) 0.0257(17) 0.035(2) 0.0021(15) -0.0006(18) 0.0013(15)
F83 0.0259(12) 0.0746(17) 0.084(2) 0.0116(15) 0.0109(13) 0.0156(12)
C83 0.0202(19) 0.044(2) 0.049(3) -0.0026(19) 0.0020(19) 0.0046(17)
F84 0.0404(14) 0.0790(18) 0.0683(18) 0.0083(15) 0.0238(14) -0.0120(13)
C84 0.028(2) 0.048(2) 0.040(2) -0.0036(19) 0.0077(19) -0.0099(18)
F85 0.0567(15) 0.0510(13) 0.0502(15) 0.0212(12) 0.0025(13) -0.0105(12)
C85 0.042(2) 0.0283(17) 0.032(2) 0.0049(16) -0.0004(19) -0.0074(17)
F86 0.0344(12) 0.0339(11) 0.0411(13) 0.0093(9) -0.0057(11) 0.0036(9)
C86 0.0270(19) 0.0253(16) 0.033(2) 0.0005(15) -0.0021(17) 0.0009(15)
C100 0.041(2) 0.0376(19) 0.026(2) 0.0108(16) 0.0051(18) -0.0052(17)
C200 0.0261(19) 0.0271(17) 0.046(2) -0.0061(16) 0.0077(18) -0.0055(15)
C300 0.034(2) 0.0296(17) 0.0267(19) -0.0042(15) 0.0057(17) 0.0013(15)
C400 0.0245(18) 0.0265(17) 0.034(2) 0.0019(15) 0.0051(17) -0.0019(14)

loop_
_atom_type_symbol
_atom_type_description
_atom_type_scat_dispersion_real
_atom_type_scat_dispersion_imag
_atom_type_scat_source
C C 0.0033 0.0016 'International Tables Vol C Tables 4.2.6.8 and 6.1.1.4'
H H 0.0000 0.0000 'International Tables Vol C Tables 4.2.6.8 and 6.1.1.4'
Br Br -0.2901 2.4595 'International Tables Vol C Tables 4.2.6.8 and 6.1.1.4'
Cl Cl 0.1484 0.1585 'International Tables Vol C Tables 4.2.6.8 and 6.1.1.4'
F F 0.0171 0.0103 'International Tables Vol C Tables 4.2.6.8 and 6.1.1.4'
Fe Fe 0.3463 0.8444 'International Tables Vol C Tables 4.2.6.8 and 6.1.1.4'
P P 0.1023 0.0942 'International Tables Vol C Tables 4.2.6.8 and 6.1.1.4'
Pd Pd -0.9988 1.0072 'International Tables Vol C Tables 4.2.6.8 and 6.1.1.4'
B B 0.0013 0.0007 'International Tables Vol C Tables 4.2.6.8 and 6.1.1.4'

loop_
_geom_angle_atom_site_label_1
_geom_angle_atom_site_label_2
_geom_angle_atom_site_label_3
_geom_angle
P2 Pd1 P1 163.13(3)
P2 Pd1 Br1 96.10(2)
P1 Pd1 Br1 100.69(2)
P2 Pd1 Fe1 81.40(2)
P1 Pd1 Fe1 81.73(2)
Br1 Pd1 Fe1 175.291(19)
C8 Fe1 C9 39.53(19)
C8 Fe1 C5 134.18(18)
C9 Fe1 C5 164.59(14)
C8 Fe1 C3 94.14(14)
C9 Fe1 C3 97.95(15)
C5 Fe1 C3 67.05(15)
C8 Fe1 C10 66.87(18)
C9 Fe1 C10 39.92(15)
C5 Fe1 C10 154.89(14)
C3 Fe1 C10 132.64(15)
C8 Fe1 C4 99.35(17)
C9 Fe1 C4 125.86(16)
C5 Fe1 C4 39.69(13)
C3 Fe1 C4 39.74(15)
C10 Fe1 C4 165.33(15)
C8 Fe1 C2 123.86(16)
C9 Fe1 C2 104.00(17)
C5 Fe1 C2 67.12(14)
C3 Fe1 C2 39.69(12)
C10 Fe1 C2 116.03(16)
C4 Fe1 C2 66.58(14)
C8 Fe1 C7 39.94(16)
C9 Fe1 C7 66.97(19)
C5 Fe1 C7 117.81(16)
C3 Fe1 C7 124.62(13)
C10 Fe1 C7 67.31(17)
C4 Fe1 C7 105.81(15)
C2 Fe1 C7 162.64(13)
C8 Fe1 C6 66.48(13)
C9 Fe1 C6 66.94(14)
C5 Fe1 C6 126.75(14)
C3 Fe1 C6 160.61(13)
C10 Fe1 C6 40.39(14)
C4 Fe1 C6 140.26(14)
C2 Fe1 C6 152.58(14)
C7 Fe1 C6 39.43(13)
C8 Fe1 C1 160.80(13)
C9 Fe1 C1 138.22(18)
C5 Fe1 C1 40.53(13)
C3 Fe1 C1 66.68(13)
C10 Fe1 C1 125.07(15)
C4 Fe1 C1 66.87(13)
C2 Fe1 C1 39.41(13)
C7 Fe1 C1 154.02(15)
C6 Fe1 C1 132.67(12)
C8 Fe1 Pd1 132.81(10)
C9 Fe1 Pd1 116.67(12)
C5 Fe1 Pd1 77.91(9)
C3 Fe1 Pd1 133.01(10)
C10 Fe1 Pd1 76.99(10)
C4 Fe1 Pd1 117.44(10)
C2 Fe1 Pd1 98.53(9)
C7 Fe1 Pd1 98.80(9)
C6 Fe1 Pd1 66.34(8)
C1 Fe1 Pd1 66.34(8)
C1 P1 C100 108.97(17)
C1 P1 C200 108.36(16)
C100 P1 C200 113.63(17)
C1 P1 Pd1 87.10(10)
C100 P1 Pd1 120.96(12)
C200 P1 Pd1 113.74(12)
C2 C1 C5 105.5(3)
C2 C1 P1 130.5(3)
C5 C1 P1 123.3(3)
C2 C1 Fe1 68.24(18)
C5 C1 Fe1 67.04(18)
P1 C1 Fe1 121.08(16)
C71 B1 C61 114.7(3)
C71 B1 C51 114.0(3)
C61 B1 C51 100.8(3)
C71 B1 C81 101.1(3)
C61 B1 C81 113.2(3)
C51 B1 C81 113.6(3)
Cl1S C1S Cl2S 114.8(4)
C6 P2 C300 105.84(16)
C6 P2 C400 109.35(16)
C300 P2 C400 115.33(16)
C6 P2 Pd1 87.59(10)
C300 P2 Pd1 119.92(11)
C400 P2 Pd1 114.09(11)
C3 C2 C1 109.3(3)
C3 C2 Fe1 69.49(18)
C1 C2 Fe1 72.35(18)
C4 C3 C2 108.2(3)
C4 C3 Fe1 70.38(19)
C2 C3 Fe1 70.82(18)
C5 C4 C3 108.5(3)
C5 C4 Fe1 69.9(2)
C3 C4 Fe1 69.9(2)
C4 C5 C1 108.3(3)
C4 C5 Fe1 70.5(2)
C1 C5 Fe1 72.4(2)
C7 C6 C10 106.6(3)
C7 C6 P2 130.8(3)
C10 C6 P2 121.9(3)
C7 C6 Fe1 69.09(18)
C10 C6 Fe1 67.33(19)
P2 C6 Fe1 120.89(17)
C8 C7 C6 107.4(4)
C8 C7 Fe1 68.3(2)
C6 C7 Fe1 71.47(19)
C9 C8 C7 109.4(3)
C9 C8 Fe1 70.3(2)
C7 C8 Fe1 71.8(2)
C8 C9 C10 108.5(4)
C8 C9 Fe1 70.2(3)
C10 C9 Fe1 70.4(2)
C9 C10 C6 107.9(4)
C9 C10 Fe1 69.7(2)
C6 C10 Fe1 72.3(2)
C56 C51 C52 113.0(3)
C56 C51 B1 119.8(3)
C52 C51 B1 126.6(3)
F52 C52 C53 115.0(3)
F52 C52 C51 121.2(3)
C53 C52 C51 123.8(4)
F53 C53 C54 119.0(4)
F53 C53 C52 120.5(4)
C54 C53 C52 120.5(4)
F54 C54 C53 121.4(4)
F54 C54 C55 120.2(4)
C53 C54 C55 118.4(4)
F55 C55 C56 121.4(3)
F55 C55 C54 119.6(4)
C56 C55 C54 119.0(4)
F56 C56 C55 115.8(3)
F56 C56 C51 118.8(3)
C55 C56 C51 125.4(3)
C66 C61 C62 112.5(3)
C66 C61 B1 119.3(3)
C62 C61 B1 127.8(3)
F62 C62 C63 115.0(3)
F62 C62 C61 120.8(3)
C63 C62 C61 124.2(3)
F63 C63 C64 120.1(3)
F63 C63 C62 120.1(3)
C64 C63 C62 119.8(3)
F64 C64 C65 121.5(4)
F64 C64 C63 119.5(4)
C65 C64 C63 119.0(3)
F65 C65 C64 119.9(4)
F65 C65 C66 120.8(4)
C64 C65 C66 119.2(3)
F66 C66 C65 115.8(3)
F66 C66 C61 119.0(3)
C65 C66 C61 125.2(3)
C76 C71 C72 112.4(3)
C76 C71 B1 127.3(3)
C72 C71 B1 119.9(3)
F72 C72 C73 116.4(3)
F72 C72 C71 118.6(3)
C73 C72 C71 125.0(4)
F73 C73 C74 119.2(4)
F73 C73 C72 120.8(4)
C74 C73 C72 120.0(3)
F74 C74 C73 121.1(3)
F74 C74 C75 120.8(4)
C73 C74 C75 118.1(4)
F75 C75 C76 120.5(3)
F75 C75 C74 119.6(3)
C76 C75 C74 119.9(3)
F76 C76 C75 114.5(3)
F76 C76 C71 120.8(3)
C75 C76 C71 124.6(3)
C82 C81 C86 113.3(3)
C82 C81 B1 127.4(3)
C86 C81 B1 118.7(3)
F82 C82 C81 121.2(3)
F82 C82 C83 114.7(3)
C81 C82 C83 124.1(3)
F83 C83 C84 119.8(3)
F83 C83 C82 120.0(3)
C84 C83 C82 120.2(3)
F84 C84 C83 120.8(4)
F84 C84 C85 120.9(4)
C83 C84 C85 118.3(3)
F85 C85 C86 120.9(3)
F85 C85 C84 119.6(3)
C86 C85 C84 119.6(3)
F86 C86 C85 116.3(3)
F86 C86 C81 119.2(3)
C85 C86 C81 124.5(3)
C12 C100 C11 111.1(3)
C12 C100 C13 107.4(3)
C11 C100 C13 107.3(4)
C12 C100 P1 112.3(3)
C11 C100 P1 109.8(3)
C13 C100 P1 108.8(2)
C23 C200 C22 110.2(3)
C23 C200 C21 107.8(3)
C22 C200 C21 109.1(3)
C23 C200 P1 106.8(2)
C22 C200 P1 114.2(3)
C21 C200 P1 108.5(3)
C32 C300 C33 107.3(3)
C32 C300 C31 109.9(3)
C33 C300 C31 109.4(3)
C32 C300 P2 110.7(3)
C33 C300 P2 109.1(2)
C31 C300 P2 110.4(2)
C42 C400 C43 111.0(3)
C42 C400 C41 109.6(3)
C43 C400 C41 105.6(3)
C42 C400 P2 113.7(3)
C43 C400 P2 106.6(2)
C41 C400 P2 110.0(2)

loop_
_geom_bond_atom_site_label_1
_geom_bond_atom_site_label_2
_geom_bond_distance
Pd1 P2 2.2772(8)
Pd1 P1 2.2874(8)
Pd1 Br1 2.4295(4)
Pd1 Fe1 2.9198(5)
Fe1 C8 2.056(4)
Fe1 C9 2.057(4)
Fe1 C5 2.065(4)
Fe1 C3 2.066(3)
Fe1 C10 2.066(4)
Fe1 C4 2.073(4)
Fe1 C2 2.084(3)
Fe1 C7 2.102(4)
Fe1 C6 2.133(3)
Fe1 C1 2.138(3)
P1 C1 1.809(3)
P1 C100 1.882(4)
P1 C200 1.883(4)
C1 C2 1.425(5)
C1 C5 1.457(5)
Cl1S C1S 1.698(7)
B1 C71 1.653(5)
B1 C61 1.654(5)
B1 C51 1.661(5)
B1 C81 1.667(5)
C1S Cl2S 1.724(6)
P2 C6 1.798(3)
P2 C300 1.877(4)
P2 C400 1.879(4)
C2 C3 1.409(4)
C3 C4 1.407(5)
C4 C5 1.405(5)
C6 C7 1.429(5)
C6 C10 1.451(5)
C7 C8 1.421(6)
C8 C9 1.391(7)
C9 C10 1.408(5)
C11 C100 1.525(5)
C12 C100 1.520(5)
C13 C100 1.536(6)
C21 C200 1.546(5)
C22 C200 1.541(5)
C23 C200 1.525(6)
C31 C300 1.544(5)
C32 C300 1.533(5)
C33 C300 1.534(5)
C41 C400 1.545(5)
C42 C400 1.526(5)
C43 C400 1.543(5)
C51 C56 1.384(5)
C51 C52 1.386(5)
F52 C52 1.357(5)
C52 C53 1.379(6)
F53 C53 1.346(4)
C53 C54 1.370(6)
F54 C54 1.340(5)
C54 C55 1.381(5)
F55 C55 1.341(5)
C55 C56 1.373(5)
F56 C56 1.356(4)
C61 C66 1.389(5)
C61 C62 1.391(5)
F62 C62 1.355(4)
C62 C63 1.378(5)
F63 C63 1.349(4)
C63 C64 1.373(6)
F64 C64 1.350(4)
C64 C65 1.362(6)
F65 C65 1.349(4)
C65 C66 1.377(5)
F66 C66 1.356(4)
C71 C76 1.388(5)
C71 C72 1.394(5)
F72 C72 1.363(4)
C72 C73 1.370(5)
F73 C73 1.346(4)
C73 C74 1.368(6)
F74 C74 1.339(4)
C74 C75 1.382(5)
C75 F75 1.349(4)
C75 C76 1.376(5)
F76 C76 1.357(4)
C81 C82 1.373(5)
C81 C86 1.389(5)
F82 C82 1.359(4)
C82 C83 1.378(5)
F83 C83 1.354(4)
C83 C84 1.367(6)
F84 C84 1.342(4)
C84 C85 1.375(5)
F85 C85 1.348(4)
C85 C86 1.370(5)
F86 C86 1.361(4)
